data_7104490
loop_
_publ_author_name
'Nieto, Sonia'
'P\'erez, Julio'
'Riera, Luc\'ia'
'Riera, V\'ictor'
'Miguel, Daniel'

_publ_section_title
;
 Metal complexes with two different hydrogen-bond donor ligands as
 anion hosts.
;
_journal_issue 22
_journal_name_full 'Chemical communications (Cambridge, England)'
_journal_page_first 3279
_journal_page_last 3281
_journal_paper_doi 10.1039/b823460d
_journal_volume 34
_journal_year 2009
_chemical_formula_sum 'C18 H24 Cl N6 O8 Re'
_chemical_formula_weight 674.08
_chemical_name_systematic
;
?
;
_space_group_IT_number 2
_symmetry_cell_setting triclinic
_symmetry_space_group_name_Hall '-P 1'
_symmetry_space_group_name_H-M 'P -1'
_atom_sites_solution_hydrogens geom
_atom_sites_solution_primary direct
_atom_sites_solution_secondary difmap
_audit_creation_method SHELXL-97
_cell_angle_alpha 103.004(7)
_cell_angle_beta 92.846(7)
_cell_angle_gamma 102.560(8)
_cell_formula_units_Z 2
_cell_length_a 8.653(3)
_cell_length_b 8.977(4)
_cell_length_c 16.972(7)
_cell_measurement_reflns_used 976
_cell_measurement_temperature 293(2)
_cell_measurement_theta_max 23.31
_cell_measurement_theta_min 1.25
_cell_volume 1247.1(8)
_computing_cell_refinement 'Bruker SMART'
_computing_data_collection 'Bruker SMART'
_computing_data_reduction 'Bruker SHELXTL'
_computing_molecular_graphics 'Bruker SHELXTL'
_computing_publication_material 'Bruker SHELXTL'
_computing_structure_refinement 'SHELXL-97 (Sheldrick, 1997)'
_computing_structure_solution 'SHELXS-97 (Sheldrick, 1990)'
_diffrn_ambient_temperature 293(2)
_diffrn_measured_fraction_theta_full 0.979
_diffrn_measured_fraction_theta_max 0.979
_diffrn_measurement_device_type 'CCD area detector'
_diffrn_measurement_method 'phi and omega scans'
_diffrn_radiation_monochromator graphite
_diffrn_radiation_source 'fine-focus sealed tube'
_diffrn_radiation_type MoK\a
_diffrn_radiation_wavelength 0.71073
_diffrn_reflns_av_R_equivalents 0.0214
_diffrn_reflns_av_sigmaI/netI 0.0407
_diffrn_reflns_limit_h_max 9
_diffrn_reflns_limit_h_min -9
_diffrn_reflns_limit_k_max 8
_diffrn_reflns_limit_k_min -9
_diffrn_reflns_limit_l_max 18
_diffrn_reflns_limit_l_min -18
_diffrn_reflns_number 5566
_diffrn_reflns_theta_full 23.33
_diffrn_reflns_theta_max 23.33
_diffrn_reflns_theta_min 1.24
_exptl_absorpt_coefficient_mu 5.032
_exptl_absorpt_correction_T_max 1.000000
_exptl_absorpt_correction_T_min 0.745322
_exptl_absorpt_correction_type multi-scan
_exptl_absorpt_process_details SADABS
_exptl_crystal_colour COLORLESS
_exptl_crystal_density_diffrn 1.795
_exptl_crystal_density_method 'not measured'
_exptl_crystal_description PRISM
_exptl_crystal_F_000 660
_exptl_crystal_size_max 0.19
_exptl_crystal_size_mid 0.12
_exptl_crystal_size_min 0.09
_refine_diff_density_max 1.005
_refine_diff_density_min -1.396
_refine_diff_density_rms 0.129
_refine_ls_extinction_method none
_refine_ls_goodness_of_fit_ref 1.023
_refine_ls_hydrogen_treatment mixed
_refine_ls_matrix_type full
_refine_ls_number_parameters 332
_refine_ls_number_reflns 3535
_refine_ls_number_restraints 0
_refine_ls_restrained_S_all 1.023
_refine_ls_R_factor_all 0.0393
_refine_ls_R_factor_gt 0.0326
_refine_ls_shift/su_max 0.001
_refine_ls_shift/su_mean 0.000
_refine_ls_structure_factor_coef Fsqd
_refine_ls_weighting_details 'calc w=1/[\s^2^(Fo^2^)+(0.0581P)^2^+0.0000P] where P=(Fo^2^+2Fc^2^)/3'
_refine_ls_weighting_scheme calc
_refine_ls_wR_factor_gt 0.0776
_refine_ls_wR_factor_ref 0.0892
_reflns_number_gt 3078
_reflns_number_total 3535
_reflns_threshold_expression >2sigma(I)
_cod_data_source_file b823460d.txt
_cod_data_source_block Compound_2ClO4_(sn576am)
_cod_depositor_comments
;
The following automatic conversions were performed:
'_symmetry_cell_setting' value 'Triclinic' changed to 'triclinic'
according to '/home/saulius/struct/CIF-dictionaries/cif_core.dic'
dictionary named 'cif_core.dic' version 2.4.1 from 2010-06-29.

Automatic conversion script
Id: cif_fix_enum 1527 2010-12-29 10:47:43Z saulius 
;
_cod_original_sg_symbol_H-M P-1
_cod_database_code 7104490

loop_
_symmetry_equiv_pos_as_xyz
'x, y, z'
'-x, -y, -z'

loop_
_atom_site_label
_atom_site_type_symbol
_atom_site_fract_x
_atom_site_fract_y
_atom_site_fract_z
_atom_site_U_iso_or_equiv
_atom_site_adp_type
_atom_site_occupancy
_atom_site_symmetry_multiplicity
_atom_site_calc_flag
_atom_site_refinement_flags
_atom_site_disorder_assembly
_atom_site_disorder_group
O12 O 0.719(2) 0.2326(19) 0.1311(7) 0.236(8) Uani 1 1 d . . .
Re1 Re 0.08779(3) 0.26413(4) 0.349243(16) 0.04089(14) Uani 1 1 d . . .
N1 N 0.2189(8) 0.3802(8) 0.2604(4) 0.0537(17) Uani 1 1 d . . .
N2 N 0.604(2) 0.569(2) 0.2335(11) 0.084(5) Uani 0.50 1 d PG . .
H2A H 0.6433 0.5855 0.1879 0.126 Uiso 0.50 1 d PR . .
H2B H 0.6530 0.5051 0.2527 0.126 Uiso 0.50 1 d PR . .
N2A N 0.147(2) 0.513(2) 0.0843(9) 0.074(5) Uani 0.50 1 d PG . .
H2A1 H 0.1642 0.5869 0.0566 0.111 Uiso 0.50 1 d PG . .
H2A2 H 0.0782 0.4276 0.0544 0.111 Uiso 0.50 1 d PG . .
N3 N 0.3030(7) 0.1827(8) 0.3687(3) 0.0456(15) Uani 1 1 d . . .
N4 N 0.3669(7) 0.1018(8) 0.3058(4) 0.0486(16) Uani 1 1 d . . .
H4 H 0.346(9) 0.105(10) 0.256(5) 0.06(3) Uiso 1 1 d . . .
N5 N 0.0121(7) 0.0395(7) 0.2547(3) 0.0434(14) Uani 1 1 d . . .
N6 N -0.0555(8) 0.0344(9) 0.1793(4) 0.0506(16) Uani 1 1 d . . .
H6 H -0.070(9) 0.124(10) 0.162(5) 0.05(2) Uiso 1 1 d . . .
C1 C -0.0222(9) 0.1699(10) 0.4268(5) 0.051(2) Uani 1 1 d . . .
O1 O -0.0942(7) 0.1137(8) 0.4728(4) 0.0698(18) Uani 1 1 d . . .
C2 C -0.0982(9) 0.3355(10) 0.3290(4) 0.052(2) Uani 1 1 d . . .
O2 O -0.2074(8) 0.3869(9) 0.3215(4) 0.080(2) Uani 1 1 d . . .
C3 C 0.1600(10) 0.4595(12) 0.4301(5) 0.057(2) Uani 1 1 d . . .
O3 O 0.1991(9) 0.5738(9) 0.4783(4) 0.088(2) Uani 1 1 d . . .
C11 C 0.3775(11) 0.4308(10) 0.2710(5) 0.062(2) Uani 1 1 d . . .
H11 H 0.4334 0.4143 0.3153 0.074 Uiso 1 1 calc R . .
C12 C 0.4615(12) 0.5072(12) 0.2182(6) 0.075(3) Uani 1 1 d . . .
C13 C 0.3784(15) 0.5321(13) 0.1539(6) 0.085(3) Uani 1 1 d . . .
H13 H 0.4328 0.5810 0.1172 0.102 Uiso 1 1 calc R . .
C14 C 0.2174(13) 0.4864(11) 0.1430(5) 0.069(3) Uani 1 1 d . . .
C15 C 0.1410(11) 0.4092(10) 0.1974(5) 0.059(2) Uani 1 1 d . . .
H15 H 0.0306 0.3759 0.1899 0.071 Uiso 1 1 calc R . .
C21 C 0.3925(9) 0.1841(10) 0.4358(5) 0.053(2) Uani 1 1 d . . .
C22 C 0.5131(9) 0.1094(11) 0.4138(5) 0.062(2) Uani 1 1 d . . .
H22 H 0.5929 0.0974 0.4490 0.074 Uiso 1 1 calc R . .
C23 C 0.4941(9) 0.0567(10) 0.3319(5) 0.056(2) Uani 1 1 d . . .
C24 C 0.3617(11) 0.2600(12) 0.5189(5) 0.068(2) Uani 1 1 d . . .
H24A H 0.3677 0.3695 0.5229 0.101 Uiso 1 1 calc R . .
H24B H 0.4401 0.2494 0.5580 0.101 Uiso 1 1 calc R . .
H24C H 0.2576 0.2101 0.5295 0.101 Uiso 1 1 calc R . .
C25 C 0.5827(11) -0.0330(13) 0.2715(7) 0.084(3) Uani 1 1 d . . .
H25A H 0.6372 -0.0941 0.2977 0.126 Uiso 1 1 calc R . .
H25B H 0.6588 0.0395 0.2507 0.126 Uiso 1 1 calc R . .
H25C H 0.5088 -0.1018 0.2275 0.126 Uiso 1 1 calc R . .
C31 C 0.0049(9) -0.1094(10) 0.2542(5) 0.054(2) Uani 1 1 d . . .
C32 C -0.0665(11) -0.2080(12) 0.1805(6) 0.070(2) Uani 1 1 d . . .
H32 H -0.0847 -0.3171 0.1658 0.084 Uiso 1 1 calc R . .
C33 C -0.1049(10) -0.1129(11) 0.1337(5) 0.061(2) Uani 1 1 d . . .
C34 C 0.0615(13) -0.1634(12) 0.3254(6) 0.077(3) Uani 1 1 d . . .
H34A H 0.0800 -0.0786 0.3733 0.115 Uiso 1 1 calc R . .
H34B H 0.1588 -0.1959 0.3152 0.115 Uiso 1 1 calc R . .
H34C H -0.0178 -0.2503 0.3333 0.115 Uiso 1 1 calc R . .
C35 C -0.1839(14) -0.1480(14) 0.0493(6) 0.099(4) Uani 1 1 d . . .
H35A H -0.2941 -0.1989 0.0480 0.148 Uiso 1 1 calc R . .
H35B H -0.1327 -0.2159 0.0132 0.148 Uiso 1 1 calc R . .
H35C H -0.1760 -0.0517 0.0325 0.148 Uiso 1 1 calc R . .
Cl1 Cl 0.7088(3) 0.2723(3) 0.05994(15) 0.0738(6) Uani 1 1 d . . .
O11 O 0.8214(16) 0.2152(15) 0.0150(11) 0.228(8) Uani 1 1 d . . .
O13 O 0.5732(15) 0.2125(19) 0.0195(11) 0.240(8) Uani 1 1 d . . .
O14 O 0.7416(16) 0.4348(11) 0.0751(7) 0.167(5) Uani 1 1 d . . .
O90 O 0.3154(10) 0.0602(10) 0.1366(5) 0.100(2) Uiso 1 1 d G . .
H90A H 0.3325 -0.0403 0.1411 0.150 Uiso 1 1 d G . .
H90B H 0.2085 0.0376 0.1109 0.150 Uiso 1 1 d G . .

loop_
_atom_site_aniso_label
_atom_site_aniso_U_11
_atom_site_aniso_U_22
_atom_site_aniso_U_33
_atom_site_aniso_U_23
_atom_site_aniso_U_13
_atom_site_aniso_U_12
O12 0.40(2) 0.249(17) 0.117(9) 0.067(11) -0.002(11) 0.184(17)
Re1 0.0446(2) 0.0458(2) 0.03389(18) 0.00553(13) 0.00713(12) 0.01754(14)
N1 0.066(5) 0.046(4) 0.046(4) 0.004(3) 0.015(3) 0.013(3)
N2 0.067(11) 0.110(15) 0.103(13) 0.059(12) 0.025(9) 0.042(10)
N2A 0.098(13) 0.081(13) 0.059(9) 0.046(9) 0.012(8) 0.022(10)
N3 0.044(3) 0.053(4) 0.039(3) 0.004(3) 0.005(3) 0.015(3)
N4 0.045(4) 0.054(4) 0.047(4) 0.006(3) 0.012(3) 0.016(3)
N5 0.045(3) 0.043(4) 0.039(3) 0.002(3) 0.003(3) 0.012(3)
N6 0.055(4) 0.052(5) 0.041(4) 0.002(4) -0.003(3) 0.017(3)
C1 0.054(5) 0.064(6) 0.044(4) 0.011(4) 0.005(4) 0.034(4)
O1 0.069(4) 0.098(5) 0.064(4) 0.042(4) 0.027(3) 0.038(4)
C2 0.049(5) 0.063(6) 0.044(4) 0.013(4) 0.009(3) 0.013(4)
O2 0.075(4) 0.108(6) 0.076(4) 0.028(4) 0.010(3) 0.056(4)
C3 0.053(5) 0.060(6) 0.054(5) 0.003(5) 0.014(4) 0.015(4)
O3 0.105(5) 0.058(5) 0.082(5) -0.025(4) 0.011(4) 0.021(4)
C11 0.064(6) 0.056(6) 0.060(5) 0.007(4) 0.019(4) 0.008(4)
C12 0.063(7) 0.067(7) 0.083(7) 0.012(6) 0.031(5) -0.006(5)
C13 0.121(10) 0.070(7) 0.066(6) 0.023(6) 0.031(6) 0.015(6)
C14 0.091(8) 0.061(6) 0.052(5) 0.013(5) 0.025(5) 0.011(5)
C15 0.079(6) 0.052(6) 0.049(5) 0.013(4) 0.010(4) 0.018(4)
C21 0.044(4) 0.062(6) 0.050(5) 0.009(4) 0.001(4) 0.011(4)
C22 0.046(5) 0.074(6) 0.072(6) 0.024(5) 0.002(4) 0.027(4)
C23 0.037(4) 0.057(6) 0.074(6) 0.008(5) 0.013(4) 0.016(4)
C24 0.067(6) 0.084(7) 0.051(5) 0.015(5) -0.003(4) 0.019(5)
C25 0.056(6) 0.085(8) 0.112(8) 0.005(6) 0.024(5) 0.035(5)
C31 0.053(5) 0.049(5) 0.063(5) 0.011(4) 0.010(4) 0.017(4)
C32 0.072(6) 0.057(6) 0.068(6) -0.008(5) -0.003(5) 0.019(5)
C33 0.059(5) 0.069(7) 0.049(5) -0.003(5) -0.002(4) 0.019(5)
C34 0.099(7) 0.066(7) 0.071(6) 0.025(5) 0.002(5) 0.027(5)
C35 0.107(9) 0.106(10) 0.064(6) -0.014(6) -0.023(6) 0.027(7)
Cl1 0.0678(15) 0.0715(17) 0.0743(15) 0.0018(13) -0.0029(12) 0.0188(12)
O11 0.186(12) 0.127(10) 0.34(2) -0.022(11) 0.163(13) 0.020(9)
O13 0.144(11) 0.240(16) 0.289(18) 0.042(14) -0.124(12) -0.004(10)
O14 0.249(13) 0.066(6) 0.178(10) 0.008(7) 0.091(10) 0.026(7)

loop_
_atom_type_symbol
_atom_type_description
_atom_type_scat_dispersion_real
_atom_type_scat_dispersion_imag
_atom_type_scat_source
C C 0.0033 0.0016 'International Tables Vol C Tables 4.2.6.8 and 6.1.1.4'
H H 0.0000 0.0000 'International Tables Vol C Tables 4.2.6.8 and 6.1.1.4'
Cl Cl 0.1484 0.1585 'International Tables Vol C Tables 4.2.6.8 and 6.1.1.4'
N N 0.0061 0.0033 'International Tables Vol C Tables 4.2.6.8 and 6.1.1.4'
O O 0.0106 0.0060 'International Tables Vol C Tables 4.2.6.8 and 6.1.1.4'
Re Re -1.0185 7.2310 'International Tables Vol C Tables 4.2.6.8 and 6.1.1.4'

loop_
_geom_angle_atom_site_label_1
_geom_angle_atom_site_label_2
_geom_angle_atom_site_label_3
_geom_angle
_geom_angle_site_symmetry_1
_geom_angle_site_symmetry_3
_geom_angle_publ_flag
C2 Re1 C1 86.7(3) . . ?
C2 Re1 C3 86.4(3) . . ?
C1 Re1 C3 90.4(4) . . ?
C2 Re1 N3 178.2(3) . . ?
C1 Re1 N3 94.9(3) . . ?
C3 Re1 N3 94.4(3) . . ?
C2 Re1 N5 95.0(3) . . ?
C1 Re1 N5 90.8(3) . . ?
C3 Re1 N5 178.2(3) . . ?
N3 Re1 N5 84.3(2) . . ?
C2 Re1 N1 93.2(3) . . ?
C1 Re1 N1 178.6(3) . . ?
C3 Re1 N1 88.2(3) . . ?
N3 Re1 N1 85.2(2) . . ?
N5 Re1 N1 90.5(2) . . ?
C11 N1 C15 117.7(7) . . ?
C11 N1 Re1 121.0(6) . . ?
C15 N1 Re1 121.2(6) . . ?
C12 N2 H2A 108.6 . . ?
C12 N2 H2B 109.2 . . ?
H2A N2 H2B 109.5 . . ?
C14 N2A H2A1 135.3 . . ?
C14 N2A H2A2 112.9 . . ?
H2A1 N2A H2A2 109.5 . . ?
C21 N3 N4 105.1(6) . . ?
C21 N3 Re1 133.0(5) . . ?
N4 N3 Re1 121.7(4) . . ?
C23 N4 N3 111.6(7) . . ?
C23 N4 H4 123(5) . . ?
N3 N4 H4 123(5) . . ?
C31 N5 N6 104.5(6) . . ?
C31 N5 Re1 133.9(5) . . ?
N6 N5 Re1 121.4(5) . . ?
C33 N6 N5 112.2(7) . . ?
C33 N6 H6 124(5) . . ?
N5 N6 H6 124(5) . . ?
O1 C1 Re1 177.5(6) . . ?
O2 C2 Re1 175.3(8) . . ?
O3 C3 Re1 178.5(8) . . ?
N1 C11 C12 122.2(9) . . ?
N1 C11 H11 118.9 . . ?
C12 C11 H11 118.9 . . ?
N2 C12 C13 119.4(12) . . ?
N2 C12 C11 121.5(13) . . ?
C13 C12 C11 118.4(10) . . ?
C14 C13 C12 120.7(9) . . ?
C14 C13 H13 119.6 . . ?
C12 C13 H13 119.6 . . ?
N2A C14 C13 118.5(12) . . ?
N2A C14 C15 123.6(12) . . ?
C13 C14 C15 117.9(9) . . ?
N1 C15 C14 123.0(9) . . ?
N1 C15 H15 118.5 . . ?
C14 C15 H15 118.5 . . ?
N3 C21 C22 109.3(7) . . ?
N3 C21 C24 122.7(7) . . ?
C22 C21 C24 127.9(7) . . ?
C23 C22 C21 107.7(7) . . ?
C23 C22 H22 126.2 . . ?
C21 C22 H22 126.2 . . ?
N4 C23 C22 106.2(7) . . ?
N4 C23 C25 119.8(8) . . ?
C22 C23 C25 134.0(8) . . ?
C21 C24 H24A 109.5 . . ?
C21 C24 H24B 109.5 . . ?
H24A C24 H24B 109.5 . . ?
C21 C24 H24C 109.5 . . ?
H24A C24 H24C 109.5 . . ?
H24B C24 H24C 109.5 . . ?
C23 C25 H25A 109.5 . . ?
C23 C25 H25B 109.5 . . ?
H25A C25 H25B 109.5 . . ?
C23 C25 H25C 109.5 . . ?
H25A C25 H25C 109.5 . . ?
H25B C25 H25C 109.5 . . ?
N5 C31 C32 111.0(7) . . ?
N5 C31 C34 124.1(8) . . ?
C32 C31 C34 124.8(8) . . ?
C33 C32 C31 106.3(8) . . ?
C33 C32 H32 126.8 . . ?
C31 C32 H32 126.8 . . ?
N6 C33 C32 105.9(8) . . ?
N6 C33 C35 121.9(9) . . ?
C32 C33 C35 132.1(10) . . ?
C31 C34 H34A 109.5 . . ?
C31 C34 H34B 109.5 . . ?
H34A C34 H34B 109.5 . . ?
C31 C34 H34C 109.5 . . ?
H34A C34 H34C 109.5 . . ?
H34B C34 H34C 109.5 . . ?
C33 C35 H35A 109.5 . . ?
C33 C35 H35B 109.5 . . ?
H35A C35 H35B 109.5 . . ?
C33 C35 H35C 109.5 . . ?
H35A C35 H35C 109.5 . . ?
H35B C35 H35C 109.5 . . ?
O13 Cl1 O12 112.9(12) . . ?
O13 Cl1 O11 108.0(12) . . ?
O12 Cl1 O11 106.9(10) . . ?
O13 Cl1 O14 110.2(9) . . ?
O12 Cl1 O14 108.4(9) . . ?
O11 Cl1 O14 110.4(7) . . ?
H90A O90 H90B 105.0 . . ?

loop_
_geom_bond_atom_site_label_1
_geom_bond_atom_site_label_2
_geom_bond_distance
_geom_bond_site_symmetry_2
_geom_bond_publ_flag
O12 Cl1 1.339(11) . ?
Re1 C2 1.900(8) . ?
Re1 C1 1.905(9) . ?
Re1 C3 1.925(10) . ?
Re1 N3 2.180(6) . ?
Re1 N5 2.222(6) . ?
Re1 N1 2.238(7) . ?
N1 C11 1.338(11) . ?
N1 C15 1.340(10) . ?
N2 C12 1.226(18) . ?
N2 H2A 0.8900 . ?
N2 H2B 0.8900 . ?
N2A C14 1.237(15) . ?
N2A H2A1 0.8901 . ?
N2A H2A2 0.8901 . ?
N3 C21 1.341(9) . ?
N3 N4 1.362(8) . ?
N4 C23 1.341(10) . ?
N4 H4 0.86(8) . ?
N5 C31 1.323(10) . ?
N5 N6 1.366(8) . ?
N6 C33 1.339(11) . ?
N6 H6 0.94(8) . ?
C1 O1 1.159(9) . ?
C2 O2 1.152(9) . ?
C3 O3 1.131(10) . ?
C11 C12 1.389(12) . ?
C11 H11 0.9300 . ?
C12 C13 1.363(15) . ?
C13 C14 1.355(14) . ?
C13 H13 0.9300 . ?
C14 C15 1.386(12) . ?
C15 H15 0.9300 . ?
C21 C22 1.382(11) . ?
C21 C24 1.486(11) . ?
C22 C23 1.353(11) . ?
C22 H22 0.9300 . ?
C23 C25 1.504(11) . ?
C24 H24A 0.9600 . ?
C24 H24B 0.9600 . ?
C24 H24C 0.9600 . ?
C25 H25A 0.9600 . ?
C25 H25B 0.9600 . ?
C25 H25C 0.9600 . ?
C31 C32 1.384(12) . ?
C31 C34 1.497(11) . ?
C32 C33 1.369(12) . ?
C32 H32 0.9300 . ?
C33 C35 1.491(12) . ?
C34 H34A 0.9600 . ?
C34 H34B 0.9600 . ?
C34 H34C 0.9600 . ?
C35 H35A 0.9600 . ?
C35 H35B 0.9600 . ?
C35 H35C 0.9600 . ?
Cl1 O13 1.271(10) . ?
Cl1 O11 1.382(10) . ?
Cl1 O14 1.385(10) . ?
O90 H90A 0.9645 . ?
O90 H90B 0.9626 . ?

loop_
_geom_hbond_atom_site_label_D
_geom_hbond_atom_site_label_H
_geom_hbond_atom_site_label_A
_geom_hbond_distance_DH
_geom_hbond_distance_HA
_geom_hbond_distance_DA
_geom_hbond_angle_DHA
_geom_hbond_site_symmetry_A
O90 H90B N6 0.96 2.61 3.296(11) 128.4 .
N6 H6 O12 0.94(8) 2.34(8) 3.103(14) 138(6) 1_455
N4 H4 O90 0.86(8) 1.97(8) 2.810(11) 165(8) .
N2A H2A2 O11 0.89 2.54 3.38(2) 157.7 1_455
N2A H2A1 Cl1 0.89 2.73 3.557(14) 155.3 2_665
N2A H2A1 O14 0.89 2.40 3.017(18) 126.9 2_665
N2A H2A1 O11 0.89 2.35 3.24(2) 173.2 2_665
N2 H2B O2 0.89 2.22 3.097(15) 168.5 1_655
N2 H2A O14 0.89 2.39 3.10(2) 136.3 .

loop_
_geom_torsion_atom_site_label_1
_geom_torsion_atom_site_label_2
_geom_torsion_atom_site_label_3
_geom_torsion_atom_site_label_4
_geom_torsion
_geom_torsion_site_symmetry_1
_geom_torsion_site_symmetry_2
_geom_torsion_site_symmetry_3
_geom_torsion_site_symmetry_4
_geom_torsion_publ_flag
C2 Re1 N1 C11 150.4(6) . . . . ?
C3 Re1 N1 C11 64.1(6) . . . . ?
N3 Re1 N1 C11 -30.4(6) . . . . ?
N5 Re1 N1 C11 -114.6(6) . . . . ?
C2 Re1 N1 C15 -25.9(7) . . . . ?
C3 Re1 N1 C15 -112.2(7) . . . . ?
N3 Re1 N1 C15 153.3(6) . . . . ?
N5 Re1 N1 C15 69.1(6) . . . . ?
C1 Re1 N3 C21 -47.3(8) . . . . ?
C3 Re1 N3 C21 43.5(8) . . . . ?
N5 Re1 N3 C21 -137.7(8) . . . . ?
N1 Re1 N3 C21 131.3(8) . . . . ?
C1 Re1 N3 N4 126.9(6) . . . . ?
C3 Re1 N3 N4 -142.2(6) . . . . ?
N5 Re1 N3 N4 36.6(6) . . . . ?
N1 Re1 N3 N4 -54.4(6) . . . . ?
C21 N3 N4 C23 -1.3(9) . . . . ?
Re1 N3 N4 C23 -177.0(5) . . . . ?
C2 Re1 N5 C31 -130.2(7) . . . . ?
C1 Re1 N5 C31 -43.5(7) . . . . ?
N3 Re1 N5 C31 51.4(7) . . . . ?
N1 Re1 N5 C31 136.5(7) . . . . ?
C2 Re1 N5 N6 43.5(6) . . . . ?
C1 Re1 N5 N6 130.3(5) . . . . ?
N3 Re1 N5 N6 -134.9(5) . . . . ?
N1 Re1 N5 N6 -49.8(5) . . . . ?
C31 N5 N6 C33 0.7(8) . . . . ?
Re1 N5 N6 C33 -174.7(5) . . . . ?
C15 N1 C11 C12 -1.7(12) . . . . ?
Re1 N1 C11 C12 -178.1(7) . . . . ?
N1 C11 C12 N2 171.3(13) . . . . ?
N1 C11 C12 C13 0.6(14) . . . . ?
N2 C12 C13 C14 -169.5(13) . . . . ?
C11 C12 C13 C14 1.4(16) . . . . ?
C12 C13 C14 N2A 179.4(13) . . . . ?
C12 C13 C14 C15 -2.2(15) . . . . ?
C11 N1 C15 C14 0.9(12) . . . . ?
Re1 N1 C15 C14 177.3(6) . . . . ?
N2A C14 C15 N1 179.4(13) . . . . ?
C13 C14 C15 N1 1.0(14) . . . . ?
N4 N3 C21 C22 2.0(9) . . . . ?
Re1 N3 C21 C22 176.9(6) . . . . ?
N4 N3 C21 C24 -179.3(8) . . . . ?
Re1 N3 C21 C24 -4.4(13) . . . . ?
N3 C21 C22 C23 -2.0(11) . . . . ?
C24 C21 C22 C23 179.4(9) . . . . ?
N3 N4 C23 C22 0.1(10) . . . . ?
N3 N4 C23 C25 -179.4(8) . . . . ?
C21 C22 C23 N4 1.1(10) . . . . ?
C21 C22 C23 C25 -179.5(10) . . . . ?
N6 N5 C31 C32 -0.3(9) . . . . ?
Re1 N5 C31 C32 174.2(5) . . . . ?
N6 N5 C31 C34 -178.3(8) . . . . ?
Re1 N5 C31 C34 -3.9(12) . . . . ?
N5 C31 C32 C33 -0.1(10) . . . . ?
C34 C31 C32 C33 177.9(8) . . . . ?
N5 N6 C33 C32 -0.7(9) . . . . ?
N5 N6 C33 C35 179.4(8) . . . . ?
C31 C32 C33 N6 0.5(10) . . . . ?
C31 C32 C33 C35 -179.7(10) . . . . ?
